data_3000552
loop_
_publ_author_name
'Rakovsk\'y, Erik'
'Chrappov\'a, Jana'
'Pateda, Yogeswara Rao'
'Barto\<sov\'a, Lenka'

_journal_name_full 'To be published in Crystals'
_chemical_formula_sum 'C6 H50 Co2 N4 O46 V10'
_chemical_name_common
;
diammonium-bis(pentaaqua-\b-alanine-cobalt(II)) decavanadate tetrahydrate
;
_chemical_name_systematic 'diammonium-bis(pentaaqua-\b-alanine-cobalt(II)) decavanadate tetrahydrate'
_space_group_name_Hall '-P 2yn'
_space_group_name_H-M_alt 'P 1 21/n 1'
_cell_angle_alpha 90
_cell_angle_beta 102.237(2)
_cell_angle_gamma 90
_cell_length_a 8.96877(17)
_cell_length_b 18.0653(4)
_cell_length_c 13.8448(3)
_cell_measurement_temperature 298.15
_cell_volume 2192.22(8)
_diffrn_ambient_temperature 298.15
_diffrn_radiation_probe x-ray
_diffrn_radiation_type 'Mo K\a'
_diffrn_radiation_wavelength 0.71073
_refine_ls_goodness_of_fit_ref 1.085
_refine_ls_R_factor_all 0.0350
_refine_ls_R_factor_gt 0.0289
_refine_ls_wR_factor_gt 0.0752
_refine_ls_wR_factor_ref 0.0794
_cod_database_code 3000552
_cod_hold_until_date 2024-12-26
_cod_depositor_requested_release_date 2024-12-26

loop_
_atom_site_label
_atom_site_fract_x
_atom_site_fract_y
_atom_site_fract_z
? ? ? ?
